data_2210435
loop_
_publ_author_name
'Chun-Nian Xia'
'Wei-Xiao Hu'
'Wei Zhou'

_publ_section_title
;
 3-(4-Hydroxy-3-methoxy-2-nitrophenyl)acrylic acid
;
_journal_coeditor_code XU2089
_journal_issue 9
_journal_name_full 'Acta Crystallographica Section E'
_journal_page_first o3641
_journal_page_last o3642
_journal_paper_doi 10.1107/S1600536806029229
_journal_volume 62
_journal_year 2006
_chemical_formula_iupac 'C10 H9 N O6'
_chemical_formula_moiety 'C10 H9 N O6'
_chemical_formula_sum 'C10 H9 N O6'
_chemical_formula_weight 239.18
_chemical_name_systematic
;
3-(4-Hydroxy-3-methoxy-2-nitrophenyl)acrylic acid
;
_space_group_IT_number 14
_symmetry_cell_setting monoclinic
_symmetry_space_group_name_Hall '-P 2ybc'
_symmetry_space_group_name_H-M 'P 1 21/c 1'
_atom_sites_solution_hydrogens geom
_atom_sites_solution_primary direct
_atom_sites_solution_secondary difmap
_audit_creation_method SHELXL-97
_cell_angle_alpha 90.00
_cell_angle_beta 90.03(2)
_cell_angle_gamma 90.00
_cell_formula_units_Z 4
_cell_length_a 3.8710(14)
_cell_length_b 8.049(5)
_cell_length_c 34.342(5)
_cell_measurement_reflns_used 1272
_cell_measurement_temperature 298(2)
_cell_measurement_theta_max 25.0
_cell_measurement_theta_min 2.3
_cell_volume 1070.0(8)
_computing_cell_refinement 'SAINT (Bruker, 1997)'
_computing_data_collection 'SMART (Bruker, 1997)'
_computing_data_reduction SAINT
_computing_molecular_graphics 'ORTEP-3 for Windows (Farrugia, 1999)'
_computing_publication_material SHELXL97
_computing_structure_refinement 'SHELXL97 (Sheldrick, 1997)'
_computing_structure_solution 'SHELXS97 (Sheldrick, 1997)'
_diffrn_ambient_temperature 298(2)
_diffrn_measured_fraction_theta_full 1.00
_diffrn_measured_fraction_theta_max 1.00
_diffrn_measurement_device_type 'Bruker SMART1000 CCD'
_diffrn_measurement_method '\f and \w'
_diffrn_radiation_monochromator graphite
_diffrn_radiation_source 'fine-focus sealed tube'
_diffrn_radiation_type MoK\a
_diffrn_radiation_wavelength 0.71073
_diffrn_reflns_av_R_equivalents 0.127
_diffrn_reflns_av_sigmaI/netI 0.085
_diffrn_reflns_limit_h_max 4
_diffrn_reflns_limit_h_min -4
_diffrn_reflns_limit_k_max 9
_diffrn_reflns_limit_k_min -9
_diffrn_reflns_limit_l_max 40
_diffrn_reflns_limit_l_min -37
_diffrn_reflns_number 4259
_diffrn_reflns_theta_full 25.0
_diffrn_reflns_theta_max 25.0
_diffrn_reflns_theta_min 1.2
_diffrn_standards_interval_count 0
_diffrn_standards_interval_time 0
_diffrn_standards_number 0
_exptl_absorpt_coefficient_mu 0.125
_exptl_absorpt_correction_type none
_exptl_crystal_colour 'light yellow'
_exptl_crystal_density_diffrn 1.485
_exptl_crystal_density_method 'not measured'
_exptl_crystal_description prism
_exptl_crystal_F_000 496
_exptl_crystal_size_max 0.15
_exptl_crystal_size_mid 0.10
_exptl_crystal_size_min 0.05
_refine_diff_density_max 0.34
_refine_diff_density_min -0.34
_refine_ls_extinction_method none
_refine_ls_goodness_of_fit_ref 1.104
_refine_ls_hydrogen_treatment constr
_refine_ls_matrix_type full
_refine_ls_number_parameters 155
_refine_ls_number_reflns 1885
_refine_ls_number_restraints 0
_refine_ls_restrained_S_all 1.104
_refine_ls_R_factor_all 0.113
_refine_ls_R_factor_gt 0.095
_refine_ls_shift/su_max 0.002
_refine_ls_shift/su_mean 0.000
_refine_ls_structure_factor_coef Fsqd
_refine_ls_weighting_details 'calc w=1/[\s^2^(Fo^2^)+(0.0647P)^2^+3.1253P] where P=(Fo^2^+2Fc^2^)/3'
_refine_ls_weighting_scheme calc
_refine_ls_wR_factor_gt 0.233
_refine_ls_wR_factor_ref 0.243
_reflns_number_gt 1477
_reflns_number_total 1885
_reflns_threshold_expression I>2\s(I)
_cod_data_source_file xu2089.cif
_cod_data_source_block I
_cod_original_sg_symbol_H-M 'P 21/c'
_cod_database_code 2210435
_cod_database_fobs_code 2210435

loop_
_symmetry_equiv_pos_as_xyz
'x, y, z'
'-x, y+1/2, -z+1/2'
'-x, -y, -z'
'x, -y-1/2, z-1/2'

loop_
_atom_site_type_symbol
_atom_site_label
_atom_site_fract_x
_atom_site_fract_y
_atom_site_fract_z
_atom_site_U_iso_or_equiv
_atom_site_adp_type
_atom_site_calc_flag
_atom_site_refinement_flags
_atom_site_occupancy
O O1 0.9915(12) 0.7843(5) -0.00807(10) 0.0567(11) Uani d . 1
H H1 1.0595 0.8859 -0.0151 0.085 Uiso d PR 0.50
O O2 0.7851(11) 0.9371(5) 0.04191(11) 0.0584(12) Uani d . 1
H H2 0.8518 1.0286 0.0278 0.088 Uiso d PR 0.50
O O3 0.0997(11) 0.8056(4) 0.14148(11) 0.0511(10) Uani d . 1
O O4 0.4373(11) 0.7393(5) 0.18882(11) 0.0577(11) Uani d . 1
O O5 0.0462(9) 0.4454(4) 0.20310(9) 0.0386(8) Uani d . 1
O O6 0.0845(11) 0.1237(4) 0.17770(11) 0.0563(11) Uani d . 1
H H6A 0.1117 0.0284 0.1681 0.085 Uiso d R 1
N N1 0.2870(10) 0.7053(5) 0.15929(11) 0.0340(10) Uani d . 1
C C1 0.4506(11) 0.5111(5) 0.10515(12) 0.0273(10) Uani d . 1
C C2 0.3147(11) 0.5345(5) 0.14297(12) 0.0252(9) Uani d . 1
C C3 0.1981(12) 0.4076(5) 0.16784(12) 0.0294(10) Uani d . 1
C C4 0.2158(14) 0.2423(6) 0.15302(14) 0.0372(11) Uani d . 1
C C5 0.3566(14) 0.2149(6) 0.11621(14) 0.0415(12) Uani d . 1
H H5 0.3778 0.1062 0.1074 0.050 Uiso calc R 1
C C6 0.4666(13) 0.3432(6) 0.09221(13) 0.0361(11) Uani d . 1
H H6 0.5513 0.3193 0.0675 0.043 Uiso calc R 1
C C7 0.5673(12) 0.6506(6) 0.08051(13) 0.0324(10) Uani d . 1
H H7 0.5310 0.7562 0.0907 0.039 Uiso calc R 1
C C8 0.7191(13) 0.6453(6) 0.04534(13) 0.0377(11) Uani d . 1
H H8 0.7528 0.5428 0.0334 0.045 Uiso calc R 1
C C9 0.8343(13) 0.7981(6) 0.02503(13) 0.0388(11) Uani d . 1
C C10 0.2231(15) 0.3880(8) 0.23738(14) 0.0520(15) Uani d . 1
H H10A 0.4373 0.3368 0.2300 0.078 Uiso calc R 1
H H10B 0.0814 0.3085 0.2507 0.078 Uiso calc R 1
H H10C 0.2688 0.4805 0.2543 0.078 Uiso calc R 1

loop_
_atom_site_aniso_label
_atom_site_aniso_U_11
_atom_site_aniso_U_22
_atom_site_aniso_U_33
_atom_site_aniso_U_12
_atom_site_aniso_U_13
_atom_site_aniso_U_23
O1 0.090(3) 0.041(2) 0.040(2) -0.007(2) 0.0213(19) 0.0064(17)
O2 0.088(3) 0.0356(19) 0.052(2) -0.006(2) 0.028(2) 0.0012(18)
O3 0.066(3) 0.0247(17) 0.062(2) 0.0097(17) -0.0099(19) 0.0016(17)
O4 0.078(3) 0.047(2) 0.048(2) 0.003(2) -0.017(2) -0.0152(18)
O5 0.047(2) 0.0379(18) 0.0306(16) 0.0053(16) 0.0067(14) 0.0055(14)
O6 0.086(3) 0.0249(17) 0.058(2) -0.0046(18) 0.023(2) 0.0090(16)
N1 0.045(3) 0.0243(19) 0.032(2) -0.0032(17) 0.0083(18) 0.0012(16)
C1 0.028(2) 0.027(2) 0.027(2) 0.0002(18) -0.0003(17) 0.0006(18)
C2 0.026(2) 0.021(2) 0.028(2) -0.0017(17) -0.0049(17) 0.0010(17)
C3 0.036(3) 0.027(2) 0.025(2) 0.0046(19) 0.0062(18) 0.0041(18)
C4 0.047(3) 0.025(2) 0.039(3) 0.001(2) 0.002(2) 0.003(2)
C5 0.056(3) 0.025(2) 0.043(3) 0.001(2) 0.008(2) -0.003(2)
C6 0.047(3) 0.033(2) 0.029(2) 0.002(2) 0.006(2) -0.004(2)
C7 0.033(3) 0.031(2) 0.034(2) -0.003(2) -0.0022(19) 0.0031(19)
C8 0.046(3) 0.032(2) 0.035(2) -0.005(2) 0.003(2) 0.003(2)
C9 0.043(3) 0.042(3) 0.031(2) -0.001(2) 0.005(2) 0.004(2)
C10 0.060(4) 0.064(4) 0.032(3) 0.001(3) 0.000(2) 0.010(3)

loop_
_atom_type_symbol
_atom_type_description
_atom_type_scat_dispersion_real
_atom_type_scat_dispersion_imag
_atom_type_scat_source
C C 0.0033 0.0016 'International Tables Vol C Tables 4.2.6.8 and 6.1.1.4'
H H 0.0000 0.0000 'International Tables Vol C Tables 4.2.6.8 and 6.1.1.4'
N N 0.0061 0.0033 'International Tables Vol C Tables 4.2.6.8 and 6.1.1.4'
O O 0.0106 0.0060 'International Tables Vol C Tables 4.2.6.8 and 6.1.1.4'

loop_
_geom_angle_atom_site_label_1
_geom_angle_atom_site_label_2
_geom_angle_atom_site_label_3
_geom_angle
C9 O1 H1 107.4
C9 O2 H2 114.9
C3 O5 C10 116.4(4)
C4 O6 H6A 110.2
O4 N1 O3 123.3(4)
O4 N1 C2 119.6(4)
O3 N1 C2 117.1(4)
C2 C1 C6 115.4(4)
C2 C1 C7 122.6(4)
C6 C1 C7 122.0(4)
C3 C2 C1 125.5(4)
C3 C2 N1 114.8(3)
C1 C2 N1 119.7(4)
O5 C3 C2 120.6(4)
O5 C3 C4 122.6(4)
C2 C3 C4 116.5(4)
O6 C4 C5 126.5(4)
O6 C4 C3 114.2(4)
C5 C4 C3 119.3(4)
C6 C5 C4 122.7(4)
C6 C5 H5 118.6
C4 C5 H5 118.6
C5 C6 C1 120.5(4)
C5 C6 H6 119.8
C1 C6 H6 119.8
C8 C7 C1 128.6(4)
C8 C7 H7 115.7
C1 C7 H7 115.7
C7 C8 C9 121.9(4)
C7 C8 H8 119.1
C9 C8 H8 119.1
O2 C9 O1 123.0(4)
O2 C9 C8 118.0(4)
O1 C9 C8 118.9(4)
O5 C10 H10A 109.5
O5 C10 H10B 109.5
H10A C10 H10B 109.5
O5 C10 H10C 109.5
H10A C10 H10C 109.5
H10B C10 H10C 109.5

loop_
_geom_bond_atom_site_label_1
_geom_bond_atom_site_label_2
_geom_bond_distance
O1 C9 1.294(6)
O1 H1 0.8931
O2 C9 1.275(6)
O2 H2 0.9195
O3 N1 1.245(5)
O4 N1 1.201(5)
O5 C3 1.380(5)
O5 C10 1.438(6)
O6 C4 1.374(6)
O6 H6A 0.8419
N1 C2 1.488(5)
C1 C2 1.414(6)
C1 C6 1.424(6)
C1 C7 1.477(6)
C2 C3 1.406(6)
C3 C4 1.426(6)
C4 C5 1.394(7)
C5 C6 1.388(7)
C5 H5 0.9300
C6 H6 0.9300
C7 C8 1.344(6)
C7 H7 0.9300
C8 C9 1.483(6)
C8 H8 0.9300
C10 H10A 0.9600
C10 H10B 0.9600
C10 H10C 0.9600

loop_
_geom_hbond_atom_site_label_D
_geom_hbond_atom_site_label_H
_geom_hbond_atom_site_label_A
_geom_hbond_site_symmetry_A
_geom_hbond_distance_DH
_geom_hbond_distance_HA
_geom_hbond_distance_DA
_geom_hbond_angle_DHA
_geom_hbond_publ_flag
O1 H1 O2 3_775 0.89 1.80 2.670(6) 164 y
O2 H2 O1 3_775 0.92 1.76 2.670(6) 171 y
O6 H6A O3 1_545 0.84 2.01 2.847(5) 171 y
